data_2220710
loop_
_publ_author_name
'Akinboye, Emmanuel S.'
'Butcher, Ray J.'
'Wright, Dwayne A.'
'Brandy, Yakini'
'Bakare, Oladapo'

_publ_section_title <i>N</i>-(3-Bromo-1,4-dioxo-1,4-dihydro-2-naphthyl)-4-fluoro-<i>N</i>-(4-fluorobenzoyl)benzamide
_journal_coeditor_code BQ2117
_journal_issue 2
_journal_name_full 'Acta Crystallographica Section E'
_journal_page_first o277
_journal_paper_doi 10.1107/S1600536809000117
_journal_volume 65
_journal_year 2009
_chemical_formula_iupac 'C24 H12 Br F2 N O4'
_chemical_formula_moiety 'C24 H12 Br F2 N O4'
_chemical_formula_sum 'C24 H12 Br F2 N O4'
_chemical_formula_weight 496.26
_chemical_name_systematic
;
<i>N</i>-(3-Bromo-1,4-dioxo-1,4-dihydro-2-naphthyl)-4-fluoro-<i>N</i>-
(4-fluorobenzoyl)benzamide
;
_space_group_IT_number 14
_symmetry_cell_setting monoclinic
_symmetry_space_group_name_Hall '-P 2yn'
_symmetry_space_group_name_H-M 'P 1 21/n 1'
_atom_sites_solution_hydrogens geom
_atom_sites_solution_primary direct
_atom_sites_solution_secondary difmap
_audit_creation_method SHELXL-97
_cell_angle_alpha 90.00
_cell_angle_beta 98.407(2)
_cell_angle_gamma 90.00
_cell_formula_units_Z 4
_cell_length_a 14.5931(3)
_cell_length_b 6.64710(10)
_cell_length_c 20.6324(4)
_cell_measurement_reflns_used 5844
_cell_measurement_temperature 200(2)
_cell_measurement_theta_max 73.3771
_cell_measurement_theta_min 3.9842
_cell_volume 1979.87(6)
_computing_cell_refinement '<i>CrysAlisPro</i> (Oxford Diffraction, 2007)'
_computing_data_collection '<i>CrysAlisPro</i> (Oxford Diffraction, 2007)'
_computing_data_reduction '<i>CrysAlisPro</i> (Oxford Diffraction, 2007)'
_computing_molecular_graphics 'SHELXTL (Sheldrick, 2008)'
_computing_publication_material 'SHELXTL (Sheldrick, 2008)'
_computing_structure_refinement 'SHELXL97 (Sheldrick, 2008)'
_computing_structure_solution 'SHELXS97 (Sheldrick, 2008)'
_diffrn_ambient_temperature 200(2)
_diffrn_detector_area_resol_mean 10.5081
_diffrn_measured_fraction_theta_full 0.979
_diffrn_measured_fraction_theta_max 0.951
_diffrn_measurement_device_type 'Oxford Diffraction Gemini R'
_diffrn_measurement_method '\f and \w'
_diffrn_radiation_monochromator graphite
_diffrn_radiation_source 'fine-focus sealed tube'
_diffrn_radiation_type CuK\a
_diffrn_radiation_wavelength 1.54184
_diffrn_reflns_av_R_equivalents 0.0228
_diffrn_reflns_av_sigmaI/netI 0.0192
_diffrn_reflns_limit_h_max 18
_diffrn_reflns_limit_h_min -17
_diffrn_reflns_limit_k_max 5
_diffrn_reflns_limit_k_min -8
_diffrn_reflns_limit_l_max 25
_diffrn_reflns_limit_l_min -25
_diffrn_reflns_number 7835
_diffrn_reflns_theta_full 67.50
_diffrn_reflns_theta_max 73.57
_diffrn_reflns_theta_min 4.00
_diffrn_standards_decay_% <2%
_diffrn_standards_interval_count 50
_diffrn_standards_number 2
_exptl_absorpt_coefficient_mu 3.303
_exptl_absorpt_correction_T_max 0.348
_exptl_absorpt_correction_T_min 0.230
_exptl_absorpt_correction_type multi-scan
_exptl_absorpt_process_details '(CrysAlis RED; Oxford Diffraction, 2007)'
_exptl_crystal_colour 'pale yellow'
_exptl_crystal_density_diffrn 1.665
_exptl_crystal_density_method 'not measured'
_exptl_crystal_description prism
_exptl_crystal_F_000 992
_exptl_crystal_size_max 0.53
_exptl_crystal_size_mid 0.48
_exptl_crystal_size_min 0.32
_refine_diff_density_max 1.291
_refine_diff_density_min -0.508
_refine_ls_extinction_method none
_refine_ls_goodness_of_fit_ref 1.136
_refine_ls_hydrogen_treatment constr
_refine_ls_matrix_type full
_refine_ls_number_parameters 289
_refine_ls_number_reflns 3802
_refine_ls_number_restraints 0
_refine_ls_restrained_S_all 1.136
_refine_ls_R_factor_all 0.0622
_refine_ls_R_factor_gt 0.0557
_refine_ls_shift/su_max 0.000
_refine_ls_shift/su_mean 0.000
_refine_ls_structure_factor_coef Fsqd
_refine_ls_weighting_details 'calc w=1/[\s^2^(Fo^2^)+(0.0639P)^2^+6.5199P] where P=(Fo^2^+2Fc^2^)/3'
_refine_ls_weighting_scheme calc
_refine_ls_wR_factor_gt 0.1537
_refine_ls_wR_factor_ref 0.1577
_reflns_number_gt 3362
_reflns_number_total 3802
_reflns_threshold_expression I>2\s(I)
_cod_data_source_file bq2117.cif
_cod_data_source_block I
_cod_original_cell_volume 1979.88(6)
_cod_original_sg_symbol_H-M 'P 21/n'
_cod_database_code 2220710
_cod_database_fobs_code 2220710

loop_
_symmetry_equiv_pos_as_xyz
'x, y, z'
'-x+1/2, y+1/2, -z+1/2'
'-x, -y, -z'
'x-1/2, -y-1/2, z-1/2'

loop_
_atom_site_type_symbol
_atom_site_label
_atom_site_fract_x
_atom_site_fract_y
_atom_site_fract_z
_atom_site_U_iso_or_equiv
_atom_site_adp_type
_atom_site_calc_flag
_atom_site_refinement_flags
_atom_site_occupancy
_atom_site_disorder_assembly
_atom_site_disorder_group
Br Br 0.22095(3) 0.70099(8) 0.19146(2) 0.0444(2) Uani d . 1 . .
F F1A -0.2690(2) 0.9709(5) 0.41727(16) 0.0599(8) Uani d . 1 . .
F F1B 0.1251(3) 0.7110(6) 0.52944(16) 0.0752(11) Uani d . 1 . .
O O1 0.1976(2) 0.7543(6) 0.04619(17) 0.0448(8) Uani d . 1 . .
O O2 -0.1290(2) 0.8464(5) 0.12723(16) 0.0439(8) Uani d . 1 . .
O O1A -0.0683(2) 0.4826(5) 0.21656(17) 0.0479(8) Uani d . 1 . .
O O1B 0.0933(2) 1.0688(5) 0.24341(15) 0.0424(7) Uani d . 1 . .
N N 0.0163(2) 0.7707(6) 0.22161(18) 0.0358(8) Uani d . 1 . .
C C1 0.1109(3) 0.7445(7) 0.1341(2) 0.0330(9) Uani d . 1 . .
C C2 0.1213(3) 0.7515(6) 0.0634(2) 0.0335(9) Uani d . 1 . .
C C3 0.0344(3) 0.7515(6) 0.0152(2) 0.0336(9) Uani d . 1 . .
C C4 0.0391(3) 0.7337(7) -0.0509(2) 0.0386(10) Uani d . 1 . .
H H4A 0.0976 0.7218 -0.0656 0.046 Uiso calc R 1 . .
C C5 -0.0414(4) 0.7333(6) -0.0961(2) 0.0404(10) Uani d . 1 . .
H H5A -0.0380 0.7208 -0.1415 0.048 Uiso calc R 1 . .
C C6 -0.1272(3) 0.7512(7) -0.0744(2) 0.0395(10) Uani d . 1 . .
H H6A -0.1824 0.7503 -0.1051 0.047 Uiso calc R 1 . .
C C7 -0.1317(3) 0.7702(7) -0.0086(2) 0.0375(10) Uani d . 1 . .
H H7A -0.1903 0.7830 0.0059 0.045 Uiso calc R 1 . .
C C8 -0.0513(3) 0.7706(6) 0.0370(2) 0.0333(9) Uani d . 1 . .
C C9 -0.0579(3) 0.7970(6) 0.1070(2) 0.0343(9) Uani d . 1 . .
C C10 0.0287(3) 0.7658(6) 0.1550(2) 0.0324(9) Uani d . 1 . .
C C1A -0.0557(3) 0.6469(7) 0.2405(2) 0.0372(10) Uani d . 1 . .
C C2A -0.1127(3) 0.7365(7) 0.2871(2) 0.0363(9) Uani d . 1 . .
C C3A -0.1389(3) 0.9372(7) 0.2822(2) 0.0389(10) Uani d . 1 . .
H H3AA -0.1194 1.0199 0.2493 0.047 Uiso calc R 1 . .
C C4A -0.1936(3) 1.0168(8) 0.3254(2) 0.0424(10) Uani d . 1 . .
H H4AA -0.2131 1.1532 0.3222 0.051 Uiso calc R 1 . .
C C5A -0.2187(3) 0.8922(9) 0.3732(2) 0.0457(11) Uani d . 1 . .
C C6A -0.1944(4) 0.6934(8) 0.3788(3) 0.0492(12) Uani d . 1 . .
H H6AA -0.2135 0.6120 0.4122 0.059 Uiso calc R 1 . .
C C7A -0.1415(3) 0.6137(8) 0.3348(2) 0.0444(11) Uani d . 1 . .
H H7AA -0.1248 0.4754 0.3371 0.053 Uiso calc R 1 . .
C C1B 0.0646(3) 0.9152(7) 0.2643(2) 0.0354(9) Uani d . 1 . .
C C2B 0.0816(3) 0.8578(8) 0.3349(2) 0.0382(10) Uani d . 1 . .
C C3B 0.0772(3) 1.0046(8) 0.3817(2) 0.0452(11) Uani d . 1 . .
H H3BA 0.0641 1.1397 0.3685 0.054 Uiso calc R 1 . .
C C4B 0.0918(4) 0.9575(10) 0.4476(3) 0.0529(13) Uani d . 1 . .
H H4BA 0.0880 1.0576 0.4799 0.063 Uiso calc R 1 . .
C C5B 0.1121(4) 0.7597(10) 0.4649(3) 0.0544(14) Uani d . 1 . .
C C6B 0.1210(3) 0.6130(9) 0.4200(3) 0.0517(13) Uani d . 1 . .
H H6BA 0.1377 0.4798 0.4337 0.062 Uiso calc R 1 . .
C C7B 0.1051(3) 0.6619(8) 0.3541(2) 0.0430(11) Uani d . 1 . .
H H7BA 0.1103 0.5616 0.3220 0.052 Uiso calc R 1 . .

loop_
_atom_site_aniso_label
_atom_site_aniso_U_11
_atom_site_aniso_U_22
_atom_site_aniso_U_33
_atom_site_aniso_U_12
_atom_site_aniso_U_13
_atom_site_aniso_U_23
Br 0.0270(3) 0.0572(4) 0.0469(3) 0.0056(2) -0.00134(19) 0.0002(2)
F1A 0.0519(17) 0.068(2) 0.0664(19) 0.0020(15) 0.0300(15) -0.0024(16)
F1B 0.084(3) 0.098(3) 0.0405(17) -0.006(2) -0.0033(16) 0.0140(17)
O1 0.0291(15) 0.057(2) 0.0496(19) 0.0045(14) 0.0103(13) -0.0014(16)
O2 0.0304(15) 0.058(2) 0.0429(17) 0.0055(15) 0.0043(13) -0.0034(15)
O1A 0.0466(19) 0.0395(19) 0.059(2) -0.0065(15) 0.0130(16) -0.0070(16)
O1B 0.0404(17) 0.0418(18) 0.0429(17) -0.0065(14) -0.0012(13) -0.0001(14)
N 0.0286(17) 0.042(2) 0.0366(19) -0.0023(15) 0.0036(14) -0.0002(15)
C1 0.0211(18) 0.033(2) 0.043(2) 0.0010(16) -0.0030(16) -0.0005(17)
C2 0.032(2) 0.025(2) 0.043(2) 0.0023(16) 0.0040(17) -0.0023(17)
C3 0.033(2) 0.026(2) 0.041(2) 0.0018(17) 0.0048(17) 0.0015(17)
C4 0.044(3) 0.029(2) 0.043(2) 0.0020(19) 0.0075(19) 0.0007(18)
C5 0.056(3) 0.023(2) 0.041(2) 0.0026(19) 0.006(2) -0.0002(17)
C6 0.045(3) 0.027(2) 0.043(2) -0.0013(19) -0.006(2) 0.0010(18)
C7 0.031(2) 0.034(2) 0.046(2) 0.0018(18) 0.0000(18) 0.0016(18)
C8 0.030(2) 0.027(2) 0.042(2) -0.0008(16) 0.0012(17) 0.0009(17)
C9 0.027(2) 0.033(2) 0.042(2) -0.0026(17) 0.0021(17) 0.0000(17)
C10 0.031(2) 0.026(2) 0.040(2) -0.0008(16) 0.0012(17) 0.0000(16)
C1A 0.030(2) 0.042(3) 0.039(2) -0.0005(19) 0.0017(17) 0.0016(19)
C2A 0.027(2) 0.042(2) 0.039(2) -0.0057(18) 0.0015(17) 0.0000(18)
C3A 0.030(2) 0.046(3) 0.040(2) -0.0022(19) 0.0029(17) 0.0060(19)
C4A 0.030(2) 0.046(3) 0.051(3) 0.0027(19) 0.0042(19) 0.003(2)
C5A 0.030(2) 0.062(3) 0.046(3) -0.003(2) 0.0092(19) -0.002(2)
C6A 0.045(3) 0.051(3) 0.055(3) -0.005(2) 0.015(2) 0.009(2)
C7A 0.039(2) 0.041(3) 0.054(3) -0.004(2) 0.009(2) 0.004(2)
C1B 0.0225(18) 0.042(3) 0.041(2) -0.0030(17) 0.0015(16) -0.0013(19)
C2B 0.0250(19) 0.049(3) 0.040(2) -0.0066(19) 0.0008(16) 0.000(2)
C3B 0.036(2) 0.050(3) 0.049(3) -0.004(2) 0.003(2) -0.002(2)
C4B 0.046(3) 0.069(4) 0.043(3) -0.008(3) 0.004(2) -0.007(2)
C5B 0.040(3) 0.083(4) 0.039(3) -0.012(3) -0.001(2) 0.010(3)
C6B 0.035(2) 0.062(3) 0.056(3) 0.002(2) -0.002(2) 0.011(3)
C7B 0.029(2) 0.051(3) 0.048(3) 0.003(2) -0.0004(18) 0.002(2)

loop_
_atom_type_symbol
_atom_type_description
_atom_type_scat_dispersion_real
_atom_type_scat_dispersion_imag
_atom_type_scat_source
C C 0.0181 0.0091 'International Tables Vol C Tables 4.2.6.8 and 6.1.1.4'
H H 0.0000 0.0000 'International Tables Vol C Tables 4.2.6.8 and 6.1.1.4'
N N 0.0311 0.0180 'International Tables Vol C Tables 4.2.6.8 and 6.1.1.4'
O O 0.0492 0.0322 'International Tables Vol C Tables 4.2.6.8 and 6.1.1.4'
F F 0.0727 0.0534 'International Tables Vol C Tables 4.2.6.8 and 6.1.1.4'
Br Br -0.6763 1.2805 'International Tables Vol C Tables 4.2.6.8 and 6.1.1.4'

loop_
_geom_angle_atom_site_label_1
_geom_angle_atom_site_label_2
_geom_angle_atom_site_label_3
_geom_angle_site_symmetry_1
_geom_angle_site_symmetry_3
_geom_angle
_geom_angle_publ_flag
C10 N C1B . . 119.8(4) ?
C10 N C1A . . 117.0(4) ?
C1B N C1A . . 122.5(4) ?
C10 C1 C2 . . 122.5(4) ?
C10 C1 Br . . 122.5(3) ?
C2 C1 Br . . 115.0(3) ?
O1 C2 C1 . . 121.0(4) ?
O1 C2 C3 . . 122.0(4) ?
C1 C2 C3 . . 117.0(4) ?
C4 C3 C8 . . 120.1(4) ?
C4 C3 C2 . . 119.9(4) ?
C8 C3 C2 . . 120.0(4) ?
C3 C4 C5 . . 120.3(4) ?
C3 C4 H4A . . 119.8 ?
C5 C4 H4A . . 119.8 ?
C4 C5 C6 . . 119.7(4) ?
C4 C5 H5A . . 120.2 ?
C6 C5 H5A . . 120.2 ?
C7 C6 C5 . . 120.0(4) ?
C7 C6 H6A . . 120.0 ?
C5 C6 H6A . . 120.0 ?
C6 C7 C8 . . 120.7(4) ?
C6 C7 H7A . . 119.7 ?
C8 C7 H7A . . 119.7 ?
C7 C8 C3 . . 119.3(4) ?
C7 C8 C9 . . 119.6(4) ?
C3 C8 C9 . . 121.1(4) ?
O2 C9 C8 . . 123.4(4) ?
O2 C9 C10 . . 119.2(4) ?
C8 C9 C10 . . 117.4(4) ?
C1 C10 N . . 124.3(4) ?
C1 C10 C9 . . 120.6(4) ?
N C10 C9 . . 115.0(4) ?
O1A C1A N . . 119.0(4) ?
O1A C1A C2A . . 124.3(4) ?
N C1A C2A . . 116.6(4) ?
C3A C2A C7A . . 120.6(4) ?
C3A C2A C1A . . 120.8(4) ?
C7A C2A C1A . . 118.6(4) ?
C4A C3A C2A . . 119.9(4) ?
C4A C3A H3AA . . 120.0 ?
C2A C3A H3AA . . 120.0 ?
C5A C4A C3A . . 118.0(5) ?
C5A C4A H4AA . . 121.0 ?
C3A C4A H4AA . . 121.0 ?
F1A C5A C6A . . 118.4(5) ?
F1A C5A C4A . . 118.4(5) ?
C6A C5A C4A . . 123.2(5) ?
C5A C6A C7A . . 118.6(5) ?
C5A C6A H6AA . . 120.7 ?
C7A C6A H6AA . . 120.7 ?
C6A C7A C2A . . 119.7(5) ?
C6A C7A H7AA . . 120.1 ?
C2A C7A H7AA . . 120.1 ?
O1B C1B N . . 121.2(4) ?
O1B C1B C2B . . 123.3(4) ?
N C1B C2B . . 115.4(4) ?
C3B C2B C7B . . 119.9(4) ?
C3B C2B C1B . . 119.0(4) ?
C7B C2B C1B . . 121.1(4) ?
C4B C3B C2B . . 120.8(5) ?
C4B C3B H3BA . . 119.6 ?
C2B C3B H3BA . . 119.6 ?
C3B C4B C5B . . 117.8(5) ?
C3B C4B H4BA . . 121.1 ?
C5B C4B H4BA . . 121.1 ?
F1B C5B C6B . . 118.9(6) ?
F1B C5B C4B . . 118.3(5) ?
C6B C5B C4B . . 122.8(5) ?
C5B C6B C7B . . 118.7(5) ?
C5B C6B H6BA . . 120.6 ?
C7B C6B H6BA . . 120.6 ?
C6B C7B C2B . . 119.9(5) ?
C6B C7B H7BA . . 120.1 ?
C2B C7B H7BA . . 120.1 ?

loop_
_geom_bond_atom_site_label_1
_geom_bond_atom_site_label_2
_geom_bond_site_symmetry_2
_geom_bond_distance
_geom_bond_publ_flag
Br C1 . 1.873(4) ?
F1A C5A . 1.353(6) ?
F1B C5B . 1.356(6) ?
O1 C2 . 1.217(5) ?
O2 C9 . 1.218(5) ?
O1A C1A . 1.201(6) ?
O1B C1B . 1.207(6) ?
N C10 . 1.412(6) ?
N C1B . 1.419(6) ?
N C1A . 1.433(6) ?
C1 C10 . 1.340(6) ?
C1 C2 . 1.489(6) ?
C2 C3 . 1.493(6) ?
C3 C4 . 1.382(6) ?
C3 C8 . 1.395(6) ?
C4 C5 . 1.388(7) ?
C4 H4A . 0.9500 ?
C5 C6 . 1.395(7) ?
C5 H5A . 0.9500 ?
C6 C7 . 1.374(7) ?
C6 H6A . 0.9500 ?
C7 C8 . 1.393(6) ?
C7 H7A . 0.9500 ?
C8 C9 . 1.473(6) ?
C9 C10 . 1.503(6) ?
C1A C2A . 1.486(6) ?
C2A C3A . 1.387(7) ?
C2A C7A . 1.390(7) ?
C3A C4A . 1.385(7) ?
C3A H3AA . 0.9500 ?
C4A C5A . 1.378(7) ?
C4A H4AA . 0.9500 ?
C5A C6A . 1.369(8) ?
C6A C7A . 1.381(7) ?
C6A H6AA . 0.9500 ?
C7A H7AA . 0.9500 ?
C1B C2B . 1.492(6) ?
C2B C3B . 1.381(7) ?
C2B C7B . 1.390(7) ?
C3B C4B . 1.380(7) ?
C3B H3BA . 0.9500 ?
C4B C5B . 1.383(9) ?
C4B H4BA . 0.9500 ?
C5B C6B . 1.365(9) ?
C6B C7B . 1.384(7) ?
C6B H6BA . 0.9500 ?
C7B H7BA . 0.9500 ?

loop_
_geom_hbond_atom_site_label_D
_geom_hbond_atom_site_label_H
_geom_hbond_atom_site_label_A
_geom_hbond_site_symmetry_A
_geom_hbond_distance_DH
_geom_hbond_distance_HA
_geom_hbond_distance_DA
_geom_hbond_angle_DHA
C5 H5A O1B 3_575 0.95 2.56 3.297(6) 135.1
C4 H4A F1A 4_675 0.95 2.40 3.266(6) 151.4

loop_
_geom_torsion_atom_site_label_1
_geom_torsion_atom_site_label_2
_geom_torsion_atom_site_label_3
_geom_torsion_atom_site_label_4
_geom_torsion_site_symmetry_1
_geom_torsion_site_symmetry_2
_geom_torsion_site_symmetry_3
_geom_torsion_site_symmetry_4
_geom_torsion
_geom_torsion_publ_flag
C10 C1 C2 O1 . . . . 171.7(4) ?
Br C1 C2 O1 . . . . -8.9(6) ?
C10 C1 C2 C3 . . . . -9.3(6) ?
Br C1 C2 C3 . . . . 170.1(3) ?
O1 C2 C3 C4 . . . . 6.7(7) ?
C1 C2 C3 C4 . . . . -172.3(4) ?
O1 C2 C3 C8 . . . . -172.9(4) ?
C1 C2 C3 C8 . . . . 8.1(6) ?
C8 C3 C4 C5 . . . . -0.5(6) ?
C2 C3 C4 C5 . . . . 179.9(4) ?
C3 C4 C5 C6 . . . . 0.1(7) ?
C4 C5 C6 C7 . . . . 0.3(7) ?
C5 C6 C7 C8 . . . . -0.3(7) ?
C6 C7 C8 C3 . . . . -0.1(7) ?
C6 C7 C8 C9 . . . . 178.3(4) ?
C4 C3 C8 C7 . . . . 0.5(6) ?
C2 C3 C8 C7 . . . . -179.9(4) ?
C4 C3 C8 C9 . . . . -177.8(4) ?
C2 C3 C8 C9 . . . . 1.8(6) ?
C7 C8 C9 O2 . . . . -10.5(7) ?
C3 C8 C9 O2 . . . . 167.7(4) ?
C7 C8 C9 C10 . . . . 171.1(4) ?
C3 C8 C9 C10 . . . . -10.6(6) ?
C2 C1 C10 N . . . . -176.5(4) ?
Br C1 C10 N . . . . 4.1(6) ?
C2 C1 C10 C9 . . . . 0.4(6) ?
Br C1 C10 C9 . . . . -179.0(3) ?
C1B N C10 C1 . . . . 56.5(6) ?
C1A N C10 C1 . . . . -132.5(5) ?
C1B N C10 C9 . . . . -120.6(4) ?
C1A N C10 C9 . . . . 50.5(5) ?
O2 C9 C10 C1 . . . . -168.8(4) ?
C8 C9 C10 C1 . . . . 9.6(6) ?
O2 C9 C10 N . . . . 8.3(6) ?
C8 C9 C10 N . . . . -173.2(4) ?
C10 N C1A O1A . . . . 38.7(6) ?
C1B N C1A O1A . . . . -150.5(4) ?
C10 N C1A C2A . . . . -138.8(4) ?
C1B N C1A C2A . . . . 31.9(6) ?
O1A C1A C2A C3A . . . . -138.5(5) ?
N C1A C2A C3A . . . . 39.0(6) ?
O1A C1A C2A C7A . . . . 39.8(7) ?
N C1A C2A C7A . . . . -142.8(4) ?
C7A C2A C3A C4A . . . . 0.5(7) ?
C1A C2A C3A C4A . . . . 178.8(4) ?
C2A C3A C4A C5A . . . . 1.2(7) ?
C3A C4A C5A F1A . . . . 177.4(4) ?
C3A C4A C5A C6A . . . . -1.8(7) ?
F1A C5A C6A C7A . . . . -178.6(5) ?
C4A C5A C6A C7A . . . . 0.5(8) ?
C5A C6A C7A C2A . . . . 1.3(8) ?
C3A C2A C7A C6A . . . . -1.8(7) ?
C1A C2A C7A C6A . . . . 179.9(4) ?
C10 N C1B O1B . . . . 22.6(6) ?
C1A N C1B O1B . . . . -147.9(4) ?
C10 N C1B C2B . . . . -154.1(4) ?
C1A N C1B C2B . . . . 35.4(6) ?
O1B C1B C2B C3B . . . . 40.0(6) ?
N C1B C2B C3B . . . . -143.5(4) ?
O1B C1B C2B C7B . . . . -137.4(5) ?
N C1B C2B C7B . . . . 39.1(6) ?
C7B C2B C3B C4B . . . . -3.1(7) ?
C1B C2B C3B C4B . . . . 179.5(4) ?
C2B C3B C4B C5B . . . . 0.9(7) ?
C3B C4B C5B F1B . . . . -179.0(5) ?
C3B C4B C5B C6B . . . . 2.1(8) ?
F1B C5B C6B C7B . . . . 178.2(5) ?
C4B C5B C6B C7B . . . . -2.9(8) ?
C5B C6B C7B C2B . . . . 0.7(7) ?
C3B C2B C7B C6B . . . . 2.2(7) ?
C1B C2B C7B C6B . . . . 179.6(4) ?

loop_
_cod_related_entry_id
_cod_related_entry_database
_cod_related_entry_code
1 ChemSpider 24741521
